data_2013474
loop_
_publ_author_name
'Srinivasulu Aitipamula'
'Ashwini Nangia'
'Ram Thaimattam'
'Mariusz Jask\'olski'

_publ_section_title
;
 Hydrogen-bond networks in tris(4-hydroxyphenyl)methane and its 1:1
 molecular complex with 4,4'-bipyridine
;
_journal_issue 8
_journal_name_full 'Acta Crystallographica Section C'
_journal_page_first o481
_journal_page_last o484
_journal_paper_doi 10.1107/S0108270103014288
_journal_volume 59
_journal_year 2003
_chemical_formula_iupac 'C19 H16 O3'
_chemical_formula_moiety 'C19 H16 O3'
_chemical_formula_sum 'C19 H16 O3'
_chemical_formula_weight 292.32
_chemical_melting_point 513
_chemical_name_common tris(4-hydroxyphenyl)methane
_chemical_name_systematic
;
4,4',4''-methanetriyltriphenol
;
_space_group_IT_number 9
_symmetry_cell_setting monoclinic
_symmetry_space_group_name_Hall 'C -2yc'
_symmetry_space_group_name_H-M 'C 1 c 1'
_atom_sites_solution_hydrogens geom
_atom_sites_solution_primary direct
_atom_sites_solution_secondary difmap
_cell_angle_alpha 90.00
_cell_angle_beta 114.36(3)
_cell_angle_gamma 90.00
_cell_formula_units_Z 4
_cell_length_a 12.326(3)
_cell_length_b 18.573(4)
_cell_length_c 7.4961(15)
_cell_measurement_reflns_used 1475
_cell_measurement_temperature 100.0(10)
_cell_measurement_theta_max 29.72
_cell_measurement_theta_min 3.70
_cell_volume 1563.3(7)
_computing_cell_refinement 'KM-4 Software'
_computing_data_collection 'KM-4 Software (Kuma, 1999)'
_computing_data_reduction 'CrysAlis (Kuma, 1999)'
_computing_molecular_graphics 'XP (Siemens, 1994)'
_computing_publication_material SHELXL97
_computing_structure_refinement 'SHELXL97 (Sheldrick, 1997)'
_computing_structure_solution 'SHELXS97 (Sheldrick, 1990)'
_diffrn_ambient_temperature 100.0(10)
_diffrn_measured_fraction_theta_full 0.997
_diffrn_measured_fraction_theta_max 0.922
_diffrn_measurement_device_type 'KUMA KM-4 CCD'
_diffrn_measurement_method 'oscillation method'
_diffrn_radiation_monochromator graphite
_diffrn_radiation_source 'fine-focus sealed tube'
_diffrn_radiation_type MoK\a
_diffrn_radiation_wavelength 0.71073
_diffrn_reflns_av_R_equivalents 0.0312
_diffrn_reflns_av_sigmaI/netI 0.0268
_diffrn_reflns_limit_h_max 16
_diffrn_reflns_limit_h_min -16
_diffrn_reflns_limit_k_max 14
_diffrn_reflns_limit_k_min -25
_diffrn_reflns_limit_l_max 10
_diffrn_reflns_limit_l_min -10
_diffrn_reflns_number 7459
_diffrn_reflns_theta_full 25.00
_diffrn_reflns_theta_max 29.72
_diffrn_reflns_theta_min 3.70
_diffrn_standards_number 0
_exptl_absorpt_coefficient_mu 0.083
_exptl_absorpt_correction_type none
_exptl_crystal_colour brown
_exptl_crystal_density_diffrn 1.242
_exptl_crystal_density_method 'not measured'
_exptl_crystal_description needles
_exptl_crystal_F_000 616
_exptl_crystal_size_max 0.40
_exptl_crystal_size_mid 0.35
_exptl_crystal_size_min 0.20
_refine_diff_density_max 0.183
_refine_diff_density_min -0.196
_refine_ls_extinction_method none
_refine_ls_goodness_of_fit_ref 1.215
_refine_ls_hydrogen_treatment refall
_refine_ls_matrix_type full
_refine_ls_number_parameters 263
_refine_ls_number_reflns 2056
_refine_ls_number_restraints 2
_refine_ls_restrained_S_all 1.214
_refine_ls_R_factor_all 0.0442
_refine_ls_R_factor_gt 0.0387
_refine_ls_shift/su_max 0.000
_refine_ls_shift/su_mean 0.000
_refine_ls_structure_factor_coef Fsqd
_refine_ls_weighting_details 'calc w=1/[\s^2^(Fo^2^)+(0.0573P)^2^+0.0272P] where P=(Fo^2^+2Fc^2^)/3'
_refine_ls_weighting_scheme calc
_refine_ls_wR_factor_gt 0.0970
_refine_ls_wR_factor_ref 0.1007
_reflns_number_gt 1844
_reflns_number_total 2056
_reflns_threshold_expression I>2\s(I)
_cod_data_source_file jz1567.cif
_cod_data_source_block I
_cod_original_cell_volume 1563.4(7)
_cod_original_sg_symbol_H-M 'C c'
_cod_database_code 2013474
_cod_database_fobs_code 2013474

loop_
_symmetry_equiv_pos_as_xyz
'x, y, z'
'x, -y, z+1/2'
'x+1/2, y+1/2, z'
'x+1/2, -y+1/2, z+1/2'

loop_
_atom_site_label
_atom_site_fract_x
_atom_site_fract_y
_atom_site_fract_z
_atom_site_U_iso_or_equiv
_atom_site_adp_type
_atom_site_calc_flag
_atom_site_refinement_flags
_atom_site_occupancy
_atom_site_disorder_assembly
_atom_site_disorder_group
_atom_site_type_symbol
O1 -0.00969(14) 0.01158(9) 0.7987(2) 0.0288(4) Uani d . 1 . . O
H1 -0.025(3) -0.0280(18) 0.734(5) 0.036(8) Uiso d . 1 . . H
O2 0.41243(17) 0.38869(9) 0.6051(2) 0.0343(4) Uani d . 1 . . O
H2 0.365(3) 0.3886(16) 0.477(5) 0.031(7) Uiso d . 1 . . H
O3 0.80622(15) 0.09900(10) 1.7171(2) 0.0330(4) Uani d . 1 . . O
H3 0.866(3) 0.0746(17) 1.727(5) 0.044(9) Uiso d . 1 . . H
C1 0.45666(18) 0.10807(12) 0.9324(3) 0.0234(4) Uani d . 1 . . C
H1A 0.484(3) 0.0762(16) 0.856(4) 0.032(7) Uiso d . 1 . . H
C2 0.33246(18) 0.08214(12) 0.9020(3) 0.0236(4) Uani d . 1 . . C
C3 0.3015(2) 0.01062(12) 0.8562(3) 0.0249(4) Uani d . 1 . . C
H3A 0.360(2) -0.0212(14) 0.851(4) 0.024(6) Uiso d . 1 . . H
C4 0.1881(2) -0.01444(12) 0.8227(3) 0.0251(4) Uani d . 1 . . C
H4A 0.169(2) -0.0634(16) 0.787(4) 0.027(7) Uiso d . 1 . . H
C5 0.10443(18) 0.03358(12) 0.8329(3) 0.0240(4) Uani d . 1 . . C
C6 0.1334(2) 0.10513(12) 0.8810(3) 0.0268(5) Uani d . 1 . . C
H6A 0.077(3) 0.1359(15) 0.895(4) 0.029(7) Uiso d . 1 . . H
C7 0.2471(2) 0.12927(12) 0.9144(3) 0.0263(4) Uani d . 1 . . C
H7A 0.269(3) 0.1820(17) 0.945(5) 0.037(8) Uiso d . 1 . . H
C8 0.45157(19) 0.18336(12) 0.8465(3) 0.0251(4) Uani d . 1 . . C
C9 0.3746(2) 0.19511(13) 0.6498(3) 0.0290(5) Uani d . 1 . . C
H9A 0.323(3) 0.1554(17) 0.568(4) 0.037(8) Uiso d . 1 . . H
C10 0.3616(2) 0.26245(14) 0.5666(3) 0.0294(5) Uani d . 1 . . C
H10A 0.313(3) 0.2678(18) 0.434(5) 0.039(8) Uiso d . 1 . . H
C11 0.4258(2) 0.31983(12) 0.6796(3) 0.0269(5) Uani d . 1 . . C
C12 0.5042(2) 0.30960(14) 0.8723(3) 0.0325(5) Uani d . 1 . . C
H12A 0.545(3) 0.3501(16) 0.948(4) 0.035(8) Uiso d . 1 . . H
C13 0.5166(2) 0.24113(14) 0.9542(3) 0.0310(5) Uani d . 1 . . C
H13A 0.573(3) 0.2352(19) 1.092(5) 0.046(9) Uiso d . 1 . . H
C14 0.54637(19) 0.10264(11) 1.1439(3) 0.0235(4) Uani d . 1 . . C
C15 0.5233(2) 0.12951(13) 1.2987(3) 0.0270(4) Uani d . 1 . . C
H15A 0.444(3) 0.1498(17) 1.273(5) 0.042(8) Uiso d . 1 . . H
C16 0.6101(2) 0.12828(13) 1.4903(3) 0.0276(5) Uani d . 1 . . C
H16A 0.591(2) 0.1452(14) 1.599(4) 0.022(6) Uiso d . 1 . . H
C17 0.72154(18) 0.09961(12) 1.5275(3) 0.0247(4) Uani d . 1 . . C
C18 0.7458(2) 0.07210(13) 1.3767(3) 0.0292(5) Uani d . 1 . . C
H18A 0.823(2) 0.0504(15) 1.407(4) 0.025(6) Uiso d . 1 . . H
C19 0.6582(2) 0.07355(12) 1.1860(3) 0.0266(4) Uani d . 1 . . C
H19A 0.679(2) 0.0545(15) 1.080(4) 0.028(7) Uiso d . 1 . . H

loop_
_atom_site_aniso_label
_atom_site_aniso_U_11
_atom_site_aniso_U_22
_atom_site_aniso_U_33
_atom_site_aniso_U_12
_atom_site_aniso_U_13
_atom_site_aniso_U_23
O1 0.0215(7) 0.0289(9) 0.0304(9) -0.0027(6) 0.0053(6) -0.0015(7)
O2 0.0405(10) 0.0319(9) 0.0221(8) -0.0088(7) 0.0043(7) 0.0038(6)
O3 0.0267(8) 0.0443(10) 0.0209(8) 0.0077(7) 0.0027(6) -0.0027(7)
C1 0.0209(9) 0.0271(10) 0.0190(10) -0.0001(8) 0.0049(8) -0.0029(8)
C2 0.0223(10) 0.0289(11) 0.0164(9) 0.0005(8) 0.0047(8) 0.0006(8)
C3 0.0247(10) 0.0271(11) 0.0208(10) 0.0021(8) 0.0072(8) -0.0011(8)
C4 0.0261(11) 0.0241(11) 0.0208(10) -0.0005(8) 0.0053(8) 0.0008(8)
C5 0.0196(9) 0.0300(11) 0.0178(9) -0.0026(8) 0.0031(8) 0.0008(8)
C6 0.0235(10) 0.0275(11) 0.0266(11) 0.0034(8) 0.0074(9) 0.0016(8)
C7 0.0250(10) 0.0236(10) 0.0260(11) -0.0014(8) 0.0060(8) -0.0010(8)
C8 0.0207(9) 0.0325(11) 0.0205(10) -0.0004(8) 0.0068(8) 0.0010(8)
C9 0.0295(11) 0.0323(12) 0.0202(10) -0.0045(9) 0.0052(9) -0.0023(9)
C10 0.0272(11) 0.0354(12) 0.0195(10) -0.0030(9) 0.0035(9) 0.0011(9)
C11 0.0265(10) 0.0315(11) 0.0217(10) -0.0045(9) 0.0090(8) 0.0030(9)
C12 0.0334(12) 0.0347(13) 0.0210(11) -0.0116(10) 0.0025(9) 0.0009(9)
C13 0.0289(11) 0.0374(13) 0.0197(11) -0.0102(10) 0.0030(9) 0.0021(9)
C14 0.0220(10) 0.0239(10) 0.0214(10) -0.0009(8) 0.0059(8) 0.0008(8)
C15 0.0207(9) 0.0325(11) 0.0260(11) 0.0019(8) 0.0081(8) 0.0000(9)
C16 0.0258(11) 0.0327(12) 0.0239(11) 0.0012(9) 0.0098(9) -0.0020(8)
C17 0.0214(10) 0.0270(11) 0.0208(10) -0.0002(7) 0.0038(8) 0.0000(8)
C18 0.0237(10) 0.0332(12) 0.0273(11) 0.0044(9) 0.0071(9) 0.0005(9)
C19 0.0266(10) 0.0292(12) 0.0230(10) 0.0034(8) 0.0093(9) -0.0011(8)

loop_
_atom_type_symbol
_atom_type_description
_atom_type_scat_dispersion_real
_atom_type_scat_dispersion_imag
_atom_type_scat_source
C C 0.0033 0.0000 'International Tables Vol C Tables 4.2.6.8 and 6.1.1.4'
H H 0.0000 0.0000 'International Tables Vol C Tables 4.2.6.8 and 6.1.1.4'
O O 0.0106 0.0000 'International Tables Vol C Tables 4.2.6.8 and 6.1.1.4'

loop_
_geom_angle_atom_site_label_1
_geom_angle_atom_site_label_2
_geom_angle_atom_site_label_3
_geom_angle
C5 O1 H1 109(2)
C11 O2 H2 110.4(19)
C17 O3 H3 111(2)
C14 C1 C2 112.86(17)
C14 C1 C8 112.72(18)
C2 C1 C8 111.11(17)
C14 C1 H1A 107.0(17)
C2 C1 H1A 106.9(17)
C8 C1 H1A 105.7(16)
C3 C2 C7 118.5(2)
C3 C2 C1 119.68(19)
C7 C2 C1 121.76(19)
C2 C3 C4 121.2(2)
C2 C3 H3A 118.1(16)
C4 C3 H3A 120.7(16)
C5 C4 C3 119.2(2)
C5 C4 H4A 121.4(17)
C3 C4 H4A 119.3(17)
O1 C5 C6 117.7(2)
O1 C5 C4 121.4(2)
C6 C5 C4 120.8(2)
C5 C6 C7 119.3(2)
C5 C6 H6A 119.1(17)
C7 C6 H6A 121.6(17)
C6 C7 C2 121.0(2)
C6 C7 H7A 120.4(17)
C2 C7 H7A 118.6(17)
C13 C8 C9 118.1(2)
C13 C8 C1 123.41(19)
C9 C8 C1 118.49(19)
C10 C9 C8 121.3(2)
C10 C9 H9A 117.7(17)
C8 C9 H9A 120.8(17)
C9 C10 C11 119.4(2)
C9 C10 H10A 119(2)
C11 C10 H10A 122(2)
O2 C11 C12 117.8(2)
O2 C11 C10 121.5(2)
C12 C11 C10 120.7(2)
C11 C12 C13 119.3(2)
C11 C12 H12A 118.9(18)
C13 C12 H12A 121.7(17)
C8 C13 C12 121.3(2)
C8 C13 H13A 121(2)
C12 C13 H13A 118(2)
C19 C14 C15 118.2(2)
C19 C14 C1 119.38(19)
C15 C14 C1 122.31(19)
C16 C15 C14 121.2(2)
C16 C15 H15A 119.1(19)
C14 C15 H15A 119.7(19)
C17 C16 C15 119.2(2)
C17 C16 H16A 120.4(15)
C15 C16 H16A 120.3(15)
O3 C17 C18 121.04(19)
O3 C17 C16 118.51(19)
C18 C17 C16 120.45(19)
C17 C18 C19 119.7(2)
C17 C18 H18A 118.9(16)
C19 C18 H18A 121.3(16)
C14 C19 C18 121.2(2)
C14 C19 H19A 120.9(16)
C18 C19 H19A 117.9(16)

loop_
_geom_bond_atom_site_label_1
_geom_bond_atom_site_label_2
_geom_bond_site_symmetry_2
_geom_bond_distance
_geom_bond_publ_flag
O1 C5 . 1.383(3) ?
O1 H1 . 0.86(3) ?
O2 C11 . 1.378(3) ?
O2 H2 . 0.90(3) ?
O3 C17 . 1.373(2) ?
O3 H3 . 0.84(3) ?
C1 C14 . 1.516(3) ?
C1 C2 . 1.530(3) ?
C1 C8 . 1.530(3) ?
C1 H1A . 0.98(3) ?
C2 C3 . 1.385(3) ?
C2 C7 . 1.402(3) ?
C3 C4 . 1.394(3) ?
C3 H3A . 0.95(3) ?
C4 C5 . 1.390(3) ?
C4 H4A . 0.95(3) ?
C5 C6 . 1.385(3) ?
C6 C7 . 1.392(3) ?
C6 H6A . 0.94(3) ?
C7 H7A . 1.02(3) ?
C8 C13 . 1.382(3) ?
C8 C9 . 1.403(3) ?
C9 C10 . 1.377(3) ?
C9 H9A . 1.00(3) ?
C10 C11 . 1.388(3) ?
C10 H10A . 0.93(3) ?
C11 C12 . 1.380(3) ?
C12 C13 . 1.393(3) ?
C12 H12A . 0.95(3) ?
C13 H13A . 0.98(3) ?
C14 C19 . 1.391(3) ?
C14 C15 . 1.396(3) ?
C15 C16 . 1.393(3) ?
C15 H15A . 0.99(3) ?
C16 C17 . 1.390(3) ?
C16 H16A . 0.99(3) ?
C17 C18 . 1.381(3) ?
C18 C19 . 1.391(3) ?
C18 H18A . 0.97(3) ?
C19 H19A . 0.99(3) ?

loop_
_geom_hbond_atom_site_label_D
_geom_hbond_atom_site_label_H
_geom_hbond_atom_site_label_A
_geom_hbond_site_symmetry_A
_geom_hbond_distance_DH
_geom_hbond_distance_HA
_geom_hbond_distance_DA
_geom_hbond_angle_DHA
O1 H1 O2 3_445 0.87(2) 1.81(3) 2.662(2) 168(3)
O2 H2 O3 4_453 0.88(2) 1.81(2) 2.662(2) 163(2)
O3 H3 O1 1_656 0.86(3) 1.81(3) 2.648(2) 166(3)

loop_
_geom_torsion_atom_site_label_1
_geom_torsion_atom_site_label_2
_geom_torsion_atom_site_label_3
_geom_torsion_atom_site_label_4
_geom_torsion
H1A C1 C2 C3 26.9(13)
H1A C1 C14 C19 16.9(14)
H1A C1 C8 C9 61.2(14)

loop_
_cod_related_entry_id
_cod_related_entry_database
_cod_related_entry_code
1 ChemSpider 62269
